data_4303711
loop_
_publ_author_name
'Clara S. B. Gomes'
'Pedro T. Gomes'
'M. Teresa Duarte'
'Roberto E. Di Paolo'
'Ant\'onio L. Ma\,canita'
'Maria Jos\'e Calhorda'

_publ_contact_author_address
;Centro de Qu\'imica Estrutural,
Departamento de Engenharia Qu\'imica e Biol\'ogica 
Instituto Superior T\'ecnico 
Av. Rovisco Pais 
1049-001 Lisboa 
Portugal
;
_publ_contact_author_email pedro.t.gomes@ist.utl.pt
_publ_contact_author_fax '+351-218419612 or 218464455/7)'
_publ_contact_author_name 'Prof. Pedro. T. Gomes'
_publ_contact_author_phone +351-218419612
_publ_section_title
;
Synthesis, Structure, and Photophysical Characterization of Blue-Green
Luminescent Zinc Complexes Containing 2-Iminophenanthropyrrolyl Ligands
;
_journal_name_full 'Inorganic Chemistry'
_journal_page_first 11176
_journal_page_last 11186
_journal_paper_doi 10.1021/ic901519s
_journal_volume 48
_journal_year 2009
_chemical_formula_moiety 'C29 H28 N2'
_chemical_formula_sum 'C29 H28 N2'
_chemical_formula_weight 404.53
_space_group_IT_number 14
_symmetry_cell_setting monoclinic
_symmetry_Int_Tables_number 14
_symmetry_space_group_name_Hall '-P 2ybc'
_symmetry_space_group_name_H-M 'P 1 21/c 1'
_atom_sites_solution_hydrogens geom
_atom_sites_solution_primary direct
_atom_sites_solution_secondary difmap
_audit_creation_method SHELXL-97
_cell_angle_alpha 90.00
_cell_angle_beta 108.119(6)
_cell_angle_gamma 90.00
_cell_formula_units_Z 4
_cell_length_a 12.6922(12)
_cell_length_b 20.657(2)
_cell_length_c 8.8788(9)
_cell_measurement_reflns_used 4179
_cell_measurement_temperature 150(2)
_cell_measurement_theta_max 25.74
_cell_measurement_theta_min 2.67
_cell_volume 2212.4(4)
_computing_cell_refinement 'BRUKER SMART'
_computing_data_collection 'BRUKER SMART'
_computing_data_reduction 'BRUKER SAINT'
_computing_molecular_graphics ORTEP
_computing_publication_material enCIFer
_computing_structure_refinement 'SHELXL-97 (Sheldrick, 1997)'
_computing_structure_solution SIR97
_diffrn_ambient_temperature 150(2)
_diffrn_measured_fraction_theta_full 0.987
_diffrn_measured_fraction_theta_max 0.987
_diffrn_measurement_device_type 'CCD Area Detector'
_diffrn_measurement_method 'phi and omega scans'
_diffrn_radiation_monochromator graphite
_diffrn_radiation_probe x-ray
_diffrn_radiation_type MoK\a
_diffrn_radiation_wavelength 0.71073
_diffrn_reflns_av_R_equivalents 0.1099
_diffrn_reflns_av_sigmaI/netI 0.0887
_diffrn_reflns_limit_h_max 15
_diffrn_reflns_limit_h_min -15
_diffrn_reflns_limit_k_max 25
_diffrn_reflns_limit_k_min -25
_diffrn_reflns_limit_l_max 10
_diffrn_reflns_limit_l_min -7
_diffrn_reflns_number 30099
_diffrn_reflns_theta_full 25.74
_diffrn_reflns_theta_max 25.74
_diffrn_reflns_theta_min 2.67
_diffrn_source 'fine-focus sealed tube'
_exptl_absorpt_coefficient_mu 0.071
_exptl_absorpt_correction_T_max 0.9986
_exptl_absorpt_correction_T_min 0.9874
_exptl_absorpt_correction_type multi-scan
_exptl_absorpt_process_details 'SADABS (Sheldrick, 1996)'
_exptl_crystal_colour yellow
_exptl_crystal_density_diffrn 1.214
_exptl_crystal_density_method 'not measured'
_exptl_crystal_description prism
_exptl_crystal_F_000 864
_exptl_crystal_size_max 0.18
_exptl_crystal_size_mid 0.08
_exptl_crystal_size_min 0.02
_refine_diff_density_max 0.522
_refine_diff_density_min -0.402
_refine_diff_density_rms 0.052
_refine_ls_extinction_method none
_refine_ls_goodness_of_fit_ref 1.011
_refine_ls_hydrogen_treatment mixed
_refine_ls_matrix_type full
_refine_ls_number_parameters 284
_refine_ls_number_reflns 4179
_refine_ls_number_restraints 0
_refine_ls_restrained_S_all 1.011
_refine_ls_R_factor_all 0.1448
_refine_ls_R_factor_gt 0.0617
_refine_ls_shift/su_max 0.001
_refine_ls_shift/su_mean 0.000
_refine_ls_structure_factor_coef Fsqd
_refine_ls_weighting_details 'calc w=1/[\s^2^(Fo^2^)+(0.0818P)^2^+0.0000P] where P=(Fo^2^+2Fc^2^)/3'
_refine_ls_weighting_scheme calc
_refine_ls_wR_factor_gt 0.1441
_refine_ls_wR_factor_ref 0.1673
_reflns_number_gt 2186
_reflns_number_total 4179
_reflns_threshold_expression >2sigma(I)
_cod_data_source_file ic901519s_si_002_1.cif
_cod_data_source_block IIb
_cod_original_cell_volume 2212.5(4)
_cod_original_sg_symbol_H-M 'P 21/c'
_cod_database_code 4303711

loop_
_symmetry_equiv_pos_as_xyz
'x, y, z'
'-x, y+1/2, -z+1/2'
'-x, -y, -z'
'x, -y-1/2, z-1/2'

loop_
_atom_site_label
_atom_site_type_symbol
_atom_site_fract_x
_atom_site_fract_y
_atom_site_fract_z
_atom_site_U_iso_or_equiv
_atom_site_adp_type
_atom_site_occupancy
_atom_site_symmetry_multiplicity
_atom_site_calc_flag
_atom_site_refinement_flags
_atom_site_disorder_assembly
_atom_site_disorder_group
N2 N 0.9480(2) 0.92624(10) 0.3773(3) 0.0364(6) Uani 1 1 d . . .
N1 N 0.8398(2) 1.04356(11) 0.3074(3) 0.0331(6) Uani 1 1 d . . .
C13 C 0.5556(2) 1.01510(13) -0.1622(3) 0.0293(7) Uani 1 1 d . . .
C19 C 0.6076(2) 1.11491(13) 0.0057(3) 0.0287(6) Uani 1 1 d . . .
C4 C 0.6956(2) 1.07744(12) 0.1127(3) 0.0269(6) Uani 1 1 d . . .
C5 C 0.7774(2) 1.09622(13) 0.2488(3) 0.0308(7) Uani 1 1 d . . .
H5 H 0.7877 1.1376 0.2922 0.037 Uiso 1 1 calc R . .
C8 C 0.6402(2) 0.97844(12) -0.0528(3) 0.0267(6) Uani 1 1 d . . .
C20 C 0.9804(2) 0.81523(13) 0.4807(3) 0.0314(7) Uani 1 1 d . . .
C2 C 0.8032(2) 0.99033(12) 0.2131(3) 0.0275(6) Uani 1 1 d . . .
C14 C 0.5381(2) 1.08418(13) -0.1322(3) 0.0298(7) Uani 1 1 d . . .
C3 C 0.7108(2) 1.01091(12) 0.0868(3) 0.0254(6) Uani 1 1 d . . .
C22 C 1.1467(3) 0.75960(14) 0.4707(3) 0.0396(8) Uani 1 1 d . . .
H22 H 1.1925 0.7234 0.4944 0.048 Uiso 1 1 calc R . .
C11 C 0.5078(3) 0.92085(14) -0.3332(3) 0.0429(8) Uani 1 1 d . . .
H11 H 0.4642 0.9019 -0.4269 0.052 Uiso 1 1 calc R . .
C23 C 1.1732(3) 0.81151(14) 0.3921(3) 0.0401(8) Uani 1 1 d . . .
H23 H 1.2373 0.8098 0.3625 0.048 Uiso 1 1 calc R . .
C7 C 1.0103(2) 0.86756(12) 0.4016(3) 0.0307(7) Uani 1 1 d . . .
C9 C 0.6534(2) 0.91338(13) -0.0882(3) 0.0353(7) Uani 1 1 d . . .
H9 H 0.7074 0.8887 -0.0161 0.042 Uiso 1 1 calc R . .
C12 C 0.4916(2) 0.98433(14) -0.3010(3) 0.0383(7) Uani 1 1 d . . .
H12 H 0.4362 1.0078 -0.3739 0.046 Uiso 1 1 calc R . .
C6 C 0.8643(2) 0.93134(13) 0.2532(3) 0.0300(7) Uani 1 1 d . . .
H6 H 0.8424 0.8957 0.1869 0.036 Uiso 1 1 calc R . .
C25 C 0.8766(2) 0.81881(14) 0.5304(3) 0.0411(8) Uani 1 1 d . . .
H25 H 0.8192 0.8402 0.4446 0.049 Uiso 1 1 calc R . .
C18 C 0.5897(2) 1.17994(13) 0.0349(3) 0.0357(7) Uani 1 1 d . . .
H18 H 0.6351 1.1998 0.1261 0.043 Uiso 1 1 calc R . .
C17 C 0.5062(2) 1.21500(15) -0.0686(4) 0.0449(8) Uani 1 1 d . . .
H17 H 0.4951 1.2582 -0.0479 0.054 Uiso 1 1 calc R . .
C15 C 0.4534(2) 1.12154(15) -0.2343(3) 0.0418(8) Uani 1 1 d . . .
H15 H 0.4059 1.1023 -0.3247 0.050 Uiso 1 1 calc R . .
C21 C 1.0511(2) 0.76192(14) 0.5140(3) 0.0364(7) Uani 1 1 d . . .
H21 H 1.0335 0.7268 0.5671 0.044 Uiso 1 1 calc R . .
C16 C 0.4385(3) 1.18519(15) -0.2049(4) 0.0476(8) Uani 1 1 d . . .
H16 H 0.3827 1.2088 -0.2766 0.057 Uiso 1 1 calc R . .
C24 C 1.1066(2) 0.86656(13) 0.3559(3) 0.0360(7) Uani 1 1 d . . .
C10 C 0.5895(3) 0.88498(15) -0.2255(3) 0.0419(8) Uani 1 1 d . . .
H10 H 0.6008 0.8419 -0.2463 0.050 Uiso 1 1 calc R . .
C28 C 1.0875(3) 0.92122(15) 0.0938(3) 0.0432(8) Uani 1 1 d . . .
H28A H 1.0122 0.9063 0.0662 0.065 Uiso 1 1 calc R . .
H28B H 1.1302 0.8916 0.0529 0.065 Uiso 1 1 calc R . .
H28C H 1.0892 0.9634 0.0491 0.065 Uiso 1 1 calc R . .
C29 C 1.1365(3) 0.92490(17) 0.2733(4) 0.0601(10) Uani 1 1 d . . .
H29 H 1.0925 0.9595 0.3002 0.072 Uiso 1 1 calc R . .
C27 C 0.8967(3) 0.86081(17) 0.6789(4) 0.0598(10) Uani 1 1 d . . .
H27A H 0.8300 0.8630 0.7079 0.090 Uiso 1 1 calc R . .
H27B H 0.9179 0.9036 0.6575 0.090 Uiso 1 1 calc R . .
H27C H 0.9549 0.8421 0.7643 0.090 Uiso 1 1 calc R . .
C30 C 1.2456(4) 0.9484(2) 0.3371(5) 0.1065(18) Uani 1 1 d . . .
H30A H 1.2554 0.9856 0.2778 0.160 Uiso 1 1 calc R . .
H30B H 1.2971 0.9153 0.3310 0.160 Uiso 1 1 calc R . .
H30C H 1.2586 0.9604 0.4458 0.160 Uiso 1 1 calc R . .
C26 C 0.8314(3) 0.75295(16) 0.5572(4) 0.0547(9) Uani 1 1 d . . .
H26A H 0.7655 0.7588 0.5870 0.082 Uiso 1 1 calc R . .
H26B H 0.8861 0.7305 0.6402 0.082 Uiso 1 1 calc R . .
H26C H 0.8141 0.7281 0.4613 0.082 Uiso 1 1 calc R . .
H1 H 0.900(2) 1.0423(13) 0.396(3) 0.041(9) Uiso 1 1 d . . .

loop_
_atom_site_aniso_label
_atom_site_aniso_U_11
_atom_site_aniso_U_22
_atom_site_aniso_U_33
_atom_site_aniso_U_23
_atom_site_aniso_U_13
_atom_site_aniso_U_12
N2 0.0533(16) 0.0225(14) 0.0235(12) 0.0024(10) -0.0023(12) 0.0020(12)
N1 0.0419(15) 0.0275(14) 0.0232(13) -0.0014(11) 0.0002(12) -0.0032(12)
C13 0.0333(16) 0.0297(17) 0.0257(15) 0.0002(12) 0.0103(13) -0.0058(13)
C19 0.0299(16) 0.0283(16) 0.0280(15) 0.0029(12) 0.0089(13) -0.0001(13)
C4 0.0315(16) 0.0227(16) 0.0272(15) 0.0016(12) 0.0103(13) -0.0014(12)
C5 0.0419(18) 0.0203(16) 0.0284(15) 0.0031(12) 0.0082(14) 0.0044(13)
C8 0.0326(16) 0.0237(16) 0.0262(14) 0.0007(12) 0.0128(13) -0.0060(12)
C20 0.0390(17) 0.0268(16) 0.0217(14) 0.0029(12) -0.0003(12) 0.0003(13)
C2 0.0428(17) 0.0169(15) 0.0216(14) -0.0008(12) 0.0081(13) -0.0021(13)
C14 0.0288(16) 0.0309(17) 0.0283(15) 0.0019(13) 0.0069(13) -0.0036(13)
C3 0.0318(16) 0.0229(16) 0.0230(14) 0.0005(12) 0.0108(12) -0.0039(12)
C22 0.053(2) 0.0266(17) 0.0354(17) 0.0009(14) 0.0080(15) 0.0070(14)
C11 0.049(2) 0.041(2) 0.0313(17) -0.0111(15) 0.0007(15) -0.0075(16)
C23 0.0460(19) 0.042(2) 0.0298(16) -0.0060(15) 0.0082(14) -0.0030(16)
C7 0.0396(17) 0.0204(16) 0.0221(14) -0.0014(12) -0.0047(13) 0.0003(13)
C9 0.0422(18) 0.0285(17) 0.0307(16) 0.0003(13) 0.0049(14) 0.0017(14)
C12 0.0371(18) 0.040(2) 0.0315(16) 0.0006(14) 0.0021(14) -0.0037(14)
C6 0.0440(18) 0.0216(16) 0.0241(15) 0.0001(12) 0.0101(14) -0.0041(13)
C25 0.0422(19) 0.0384(19) 0.0373(17) 0.0107(14) 0.0044(14) 0.0060(15)
C18 0.0391(17) 0.0263(17) 0.0372(17) 0.0000(13) 0.0054(14) -0.0015(14)
C17 0.048(2) 0.0274(18) 0.054(2) 0.0044(15) 0.0092(17) 0.0047(15)
C15 0.0421(19) 0.040(2) 0.0343(17) 0.0035(14) -0.0016(15) -0.0031(15)
C21 0.0480(19) 0.0276(17) 0.0287(15) 0.0058(13) 0.0046(14) 0.0014(14)
C16 0.047(2) 0.038(2) 0.046(2) 0.0091(16) -0.0033(16) 0.0079(16)
C24 0.0496(19) 0.0282(17) 0.0203(14) -0.0018(12) -0.0037(13) -0.0080(15)
C10 0.0488(19) 0.0352(18) 0.0367(17) -0.0093(15) 0.0060(15) -0.0023(15)
C28 0.051(2) 0.044(2) 0.0387(18) 0.0088(15) 0.0197(15) -0.0028(15)
C29 0.065(2) 0.053(2) 0.044(2) 0.0186(17) -0.0080(17) -0.0263(19)
C27 0.064(2) 0.065(2) 0.058(2) -0.0046(19) 0.0294(19) 0.0035(19)
C30 0.107(4) 0.150(5) 0.058(3) 0.011(3) 0.018(3) -0.082(3)
C26 0.053(2) 0.057(2) 0.048(2) 0.0138(17) 0.0068(17) -0.0018(17)

loop_
_atom_type_symbol
_atom_type_description
_atom_type_scat_dispersion_real
_atom_type_scat_dispersion_imag
_atom_type_scat_source
C C 0.0033 0.0016 'International Tables Vol C Tables 4.2.6.8 and 6.1.1.4'
H H 0.0000 0.0000 'International Tables Vol C Tables 4.2.6.8 and 6.1.1.4'
N N 0.0061 0.0033 'International Tables Vol C Tables 4.2.6.8 and 6.1.1.4'

loop_
_geom_angle_atom_site_label_1
_geom_angle_atom_site_label_2
_geom_angle_atom_site_label_3
_geom_angle
_geom_angle_site_symmetry_1
_geom_angle_site_symmetry_3
_geom_angle_publ_flag
C6 N2 C7 118.3(2) . . ?
C5 N1 C2 111.3(2) . . ?
C5 N1 H1 126.1(18) . . ?
C2 N1 H1 122.6(18) . . ?
C12 C13 C8 117.9(3) . . ?
C12 C13 C14 121.1(2) . . ?
C8 C13 C14 121.0(2) . . ?
C18 C19 C14 119.8(2) . . ?
C18 C19 C4 121.9(2) . . ?
C14 C19 C4 118.3(2) . . ?
C5 C4 C3 108.1(2) . . ?
C5 C4 C19 129.9(2) . . ?
C3 C4 C19 122.0(2) . . ?
N1 C5 C4 107.6(2) . . ?
N1 C5 H5 126.2 . . ?
C4 C5 H5 126.2 . . ?
C9 C8 C13 118.4(2) . . ?
C9 C8 C3 123.4(2) . . ?
C13 C8 C3 118.2(2) . . ?
C21 C20 C7 117.2(3) . . ?
C21 C20 C25 122.6(2) . . ?
C7 C20 C25 120.2(2) . . ?
N1 C2 C3 106.4(2) . . ?
N1 C2 C6 118.5(2) . . ?
C3 C2 C6 134.9(2) . . ?
C15 C14 C19 117.3(2) . . ?
C15 C14 C13 122.8(2) . . ?
C19 C14 C13 119.9(2) . . ?
C2 C3 C4 106.5(2) . . ?
C2 C3 C8 132.9(2) . . ?
C4 C3 C8 120.6(2) . . ?
C23 C22 C21 119.2(3) . . ?
C23 C22 H22 120.4 . . ?
C21 C22 H22 120.4 . . ?
C12 C11 C10 119.7(3) . . ?
C12 C11 H11 120.1 . . ?
C10 C11 H11 120.1 . . ?
C22 C23 C24 121.7(3) . . ?
C22 C23 H23 119.1 . . ?
C24 C23 H23 119.1 . . ?
C24 C7 C20 121.9(2) . . ?
C24 C7 N2 117.4(2) . . ?
C20 C7 N2 120.5(3) . . ?
C10 C9 C8 122.1(3) . . ?
C10 C9 H9 119.0 . . ?
C8 C9 H9 119.0 . . ?
C11 C12 C13 122.3(3) . . ?
C11 C12 H12 118.9 . . ?
C13 C12 H12 118.9 . . ?
N2 C6 C2 121.8(2) . . ?
N2 C6 H6 119.1 . . ?
C2 C6 H6 119.1 . . ?
C20 C25 C26 113.9(3) . . ?
C20 C25 C27 110.5(2) . . ?
C26 C25 C27 110.0(3) . . ?
C20 C25 H25 107.4 . . ?
C26 C25 H25 107.4 . . ?
C27 C25 H25 107.4 . . ?
C17 C18 C19 121.2(3) . . ?
C17 C18 H18 119.4 . . ?
C19 C18 H18 119.4 . . ?
C18 C17 C16 119.2(3) . . ?
C18 C17 H17 120.4 . . ?
C16 C17 H17 120.4 . . ?
C16 C15 C14 122.1(3) . . ?
C16 C15 H15 119.0 . . ?
C14 C15 H15 119.0 . . ?
C22 C21 C20 122.1(3) . . ?
C22 C21 H21 118.9 . . ?
C20 C21 H21 118.9 . . ?
C15 C16 C17 120.5(3) . . ?
C15 C16 H16 119.7 . . ?
C17 C16 H16 119.7 . . ?
C23 C24 C7 117.8(3) . . ?
C23 C24 C29 122.3(3) . . ?
C7 C24 C29 119.9(3) . . ?
C9 C10 C11 119.6(3) . . ?
C9 C10 H10 120.2 . . ?
C11 C10 H10 120.2 . . ?
C29 C28 H28A 109.5 . . ?
C29 C28 H28B 109.5 . . ?
H28A C28 H28B 109.5 . . ?
C29 C28 H28C 109.5 . . ?
H28A C28 H28C 109.5 . . ?
H28B C28 H28C 109.5 . . ?
C30 C29 C24 116.2(3) . . ?
C30 C29 C28 117.9(3) . . ?
C24 C29 C28 112.6(3) . . ?
C30 C29 H29 102.3 . . ?
C24 C29 H29 102.3 . . ?
C28 C29 H29 102.3 . . ?
C25 C27 H27A 109.5 . . ?
C25 C27 H27B 109.5 . . ?
H27A C27 H27B 109.5 . . ?
C25 C27 H27C 109.5 . . ?
H27A C27 H27C 109.5 . . ?
H27B C27 H27C 109.5 . . ?
C29 C30 H30A 109.5 . . ?
C29 C30 H30B 109.5 . . ?
H30A C30 H30B 109.5 . . ?
C29 C30 H30C 109.5 . . ?
H30A C30 H30C 109.5 . . ?
H30B C30 H30C 109.5 . . ?
C25 C26 H26A 109.5 . . ?
C25 C26 H26B 109.5 . . ?
H26A C26 H26B 109.5 . . ?
C25 C26 H26C 109.5 . . ?
H26A C26 H26C 109.5 . . ?
H26B C26 H26C 109.5 . . ?

loop_
_geom_bond_atom_site_label_1
_geom_bond_atom_site_label_2
_geom_bond_distance
_geom_bond_site_symmetry_2
_geom_bond_publ_flag
N2 C6 1.276(3) . ?
N2 C7 1.426(3) . ?
N1 C5 1.351(3) . ?
N1 C2 1.372(3) . ?
N1 H1 0.91(3) . ?
C13 C12 1.400(4) . ?
C13 C8 1.421(4) . ?
C13 C14 1.481(4) . ?
C19 C18 1.400(4) . ?
C19 C14 1.418(4) . ?
C19 C4 1.445(4) . ?
C4 C5 1.381(4) . ?
C4 C3 1.417(3) . ?
C5 H5 0.9300 . ?
C8 C9 1.402(4) . ?
C8 C3 1.449(4) . ?
C20 C21 1.393(4) . ?
C20 C7 1.404(4) . ?
C20 C25 1.515(4) . ?
C2 C3 1.413(4) . ?
C2 C6 1.429(4) . ?
C14 C15 1.402(4) . ?
C22 C23 1.377(4) . ?
C22 C21 1.382(4) . ?
C22 H22 0.9300 . ?
C11 C12 1.371(4) . ?
C11 C10 1.386(4) . ?
C11 H11 0.9300 . ?
C23 C24 1.393(4) . ?
C23 H23 0.9300 . ?
C7 C24 1.404(4) . ?
C9 C10 1.369(4) . ?
C9 H9 0.9300 . ?
C12 H12 0.9300 . ?
C6 H6 0.9300 . ?
C25 C26 1.524(4) . ?
C25 C27 1.532(4) . ?
C25 H25 0.9800 . ?
C18 C17 1.374(4) . ?
C18 H18 0.9300 . ?
C17 C16 1.391(4) . ?
C17 H17 0.9300 . ?
C15 C16 1.365(4) . ?
C15 H15 0.9300 . ?
C21 H21 0.9300 . ?
C16 H16 0.9300 . ?
C24 C29 1.519(4) . ?
C10 H10 0.9300 . ?
C28 C29 1.522(4) . ?
C28 H28A 0.9600 . ?
C28 H28B 0.9600 . ?
C28 H28C 0.9600 . ?
C29 C30 1.410(5) . ?
C29 H29 0.9800 . ?
C27 H27A 0.9600 . ?
C27 H27B 0.9600 . ?
C27 H27C 0.9600 . ?
C30 H30A 0.9600 . ?
C30 H30B 0.9600 . ?
C30 H30C 0.9600 . ?
C26 H26A 0.9600 . ?
C26 H26B 0.9600 . ?
C26 H26C 0.9600 . ?

loop_
_geom_torsion_atom_site_label_1
_geom_torsion_atom_site_label_2
_geom_torsion_atom_site_label_3
_geom_torsion_atom_site_label_4
_geom_torsion
_geom_torsion_site_symmetry_1
_geom_torsion_site_symmetry_2
_geom_torsion_site_symmetry_3
_geom_torsion_site_symmetry_4
_geom_torsion_publ_flag
C18 C19 C4 C5 -4.0(4) . . . . ?
C14 C19 C4 C5 176.2(3) . . . . ?
C18 C19 C4 C3 177.2(2) . . . . ?
C14 C19 C4 C3 -2.6(4) . . . . ?
C2 N1 C5 C4 1.0(3) . . . . ?
C3 C4 C5 N1 -1.2(3) . . . . ?
C19 C4 C5 N1 179.9(2) . . . . ?
C12 C13 C8 C9 -1.2(4) . . . . ?
C14 C13 C8 C9 -179.5(2) . . . . ?
C12 C13 C8 C3 176.6(2) . . . . ?
C14 C13 C8 C3 -1.7(3) . . . . ?
C5 N1 C2 C3 -0.3(3) . . . . ?
C5 N1 C2 C6 176.3(2) . . . . ?
C18 C19 C14 C15 0.2(4) . . . . ?
C4 C19 C14 C15 -180.0(2) . . . . ?
C18 C19 C14 C13 -179.0(2) . . . . ?
C4 C19 C14 C13 0.9(3) . . . . ?
C12 C13 C14 C15 4.0(4) . . . . ?
C8 C13 C14 C15 -177.8(2) . . . . ?
C12 C13 C14 C19 -176.9(2) . . . . ?
C8 C13 C14 C19 1.3(4) . . . . ?
N1 C2 C3 C4 -0.4(3) . . . . ?
C6 C2 C3 C4 -176.2(3) . . . . ?
N1 C2 C3 C8 177.0(3) . . . . ?
C6 C2 C3 C8 1.1(5) . . . . ?
C5 C4 C3 C2 1.0(3) . . . . ?
C19 C4 C3 C2 180.0(2) . . . . ?
C5 C4 C3 C8 -176.8(2) . . . . ?
C19 C4 C3 C8 2.2(4) . . . . ?
C9 C8 C3 C2 0.6(4) . . . . ?
C13 C8 C3 C2 -177.1(2) . . . . ?
C9 C8 C3 C4 177.7(2) . . . . ?
C13 C8 C3 C4 0.0(3) . . . . ?
C21 C22 C23 C24 0.4(4) . . . . ?
C21 C20 C7 C24 0.6(4) . . . . ?
C25 C20 C7 C24 178.9(2) . . . . ?
C21 C20 C7 N2 -173.8(2) . . . . ?
C25 C20 C7 N2 4.5(4) . . . . ?
C6 N2 C7 C24 97.4(3) . . . . ?
C6 N2 C7 C20 -88.0(3) . . . . ?
C13 C8 C9 C10 1.5(4) . . . . ?
C3 C8 C9 C10 -176.2(3) . . . . ?
C10 C11 C12 C13 0.5(4) . . . . ?
C8 C13 C12 C11 0.3(4) . . . . ?
C14 C13 C12 C11 178.5(3) . . . . ?
C7 N2 C6 C2 -174.6(2) . . . . ?
N1 C2 C6 N2 3.4(4) . . . . ?
C3 C2 C6 N2 178.8(3) . . . . ?
C21 C20 C25 C26 -23.3(4) . . . . ?
C7 C20 C25 C26 158.5(2) . . . . ?
C21 C20 C25 C27 101.1(3) . . . . ?
C7 C20 C25 C27 -77.1(3) . . . . ?
C14 C19 C18 C17 -0.6(4) . . . . ?
C4 C19 C18 C17 179.5(3) . . . . ?
C19 C18 C17 C16 0.0(4) . . . . ?
C19 C14 C15 C16 1.0(4) . . . . ?
C13 C14 C15 C16 -179.9(3) . . . . ?
C23 C22 C21 C20 0.0(4) . . . . ?
C7 C20 C21 C22 -0.5(4) . . . . ?
C25 C20 C21 C22 -178.8(3) . . . . ?
C14 C15 C16 C17 -1.7(5) . . . . ?
C18 C17 C16 C15 1.2(5) . . . . ?
C22 C23 C24 C7 -0.3(4) . . . . ?
C22 C23 C24 C29 178.3(3) . . . . ?
C20 C7 C24 C23 -0.2(4) . . . . ?
N2 C7 C24 C23 174.3(2) . . . . ?
C20 C7 C24 C29 -178.8(3) . . . . ?
N2 C7 C24 C29 -4.3(4) . . . . ?
C8 C9 C10 C11 -0.8(4) . . . . ?
C12 C11 C10 C9 -0.2(4) . . . . ?
C23 C24 C29 C30 -49.1(5) . . . . ?
C7 C24 C29 C30 129.5(4) . . . . ?
C23 C24 C29 C28 91.2(4) . . . . ?
C7 C24 C29 C28 -90.2(4) . . . . ?

loop_
_cod_related_entry_id
_cod_related_entry_database
_cod_related_entry_code
1 ChemSpider 30660761
